data_7054945
loop_
_publ_author_name
'Schneider, Thomas H.'
'Rieger, Max'
'Ansorg, Kay'
'Sobolev, Alexandre N.'
'Schirmeister, Tanja'
'Engels, Bernd'
'Grabowsky, Simon'

_publ_section_title
;
 Vinyl sulfone building blocks in covalently reversible reactions with
 thiols
;
_journal_name_full 'New J. Chem.'
_journal_paper_doi 10.1039/C5NJ00368G
_journal_year 2015
_chemical_formula_moiety 'C16 H14 N2 O2 S2'
_chemical_formula_sum 'C16 H14 N2 O2 S2'
_chemical_formula_weight 330.41
_space_group_IT_number 2
_symmetry_cell_setting triclinic
_symmetry_Int_Tables_number 2
_symmetry_space_group_name_Hall '-P 1'
_symmetry_space_group_name_H-M 'P -1'
_atom_sites_solution_hydrogens geom
_atom_sites_solution_primary direct
_atom_sites_solution_secondary difmap
_audit_update_record
;
2012-08-20 deposited with the CCDC.
2015-05-27 downloaded from the CCDC.
;
_cell_angle_alpha 66.109(3)
_cell_angle_beta 84.184(2)
_cell_angle_gamma 77.048(2)
_cell_formula_units_Z 4
_cell_length_a 11.0502(3)
_cell_length_b 11.5540(4)
_cell_length_c 13.7697(4)
_cell_measurement_reflns_used 17562
_cell_measurement_temperature 100(2)
_cell_measurement_theta_max 37.4226
_cell_measurement_theta_min 3.6781
_cell_volume 1566.40(9)
_computing_cell_refinement
;
CrysAlisPro, Oxford Diffraction Ltd.,
Version 1.171.33.52 (release 06-11-2009 CrysAlis171 .NET)
(compiled Nov 6 2009,16:24:50)
;
_computing_data_collection
;
CrysAlisPro, Oxford Diffraction Ltd.,
Version 1.171.33.52 (release 06-11-2009 CrysAlis171 .NET)
(compiled Nov 6 2009,16:24:50)
;
_computing_data_reduction
;
CrysAlisPro, Oxford Diffraction Ltd.,
Version 1.171.33.52 (release 06-11-2009 CrysAlis171 .NET)
(compiled Nov 6 2009,16:24:50)
;
_computing_molecular_graphics 'X-Seed 2.0 (Barbour, 2001)'
_computing_publication_material 'SHELXL-97 (Sheldrick, 2008)'
_computing_structure_refinement 'SHELXL-97 (Sheldrick, 2008)'
_computing_structure_solution 'SHELXS-97 (Sheldrick, 2008)'
_diffrn_ambient_temperature 100(2)
_diffrn_detector_area_resol_mean 10.4738
_diffrn_measured_fraction_theta_full 0.999
_diffrn_measured_fraction_theta_max 0.964
_diffrn_measurement_device_type 'Oxford Diffraction Gemini-R Ultra, Ruby CCD'
_diffrn_measurement_method '\w scans'
_diffrn_radiation_monochromator graphite
_diffrn_radiation_source 'Enhance (Mo) X-ray Source'
_diffrn_radiation_type MoK\a
_diffrn_radiation_wavelength 0.71073
_diffrn_reflns_av_R_equivalents 0.0567
_diffrn_reflns_av_sigmaI/netI 0.0748
_diffrn_reflns_limit_h_max 18
_diffrn_reflns_limit_h_min -18
_diffrn_reflns_limit_k_max 19
_diffrn_reflns_limit_k_min -19
_diffrn_reflns_limit_l_max 23
_diffrn_reflns_limit_l_min -23
_diffrn_reflns_number 54281
_diffrn_reflns_theta_full 35.00
_diffrn_reflns_theta_max 37.57
_diffrn_reflns_theta_min 3.69
_exptl_absorpt_coefficient_mu 0.348
_exptl_absorpt_correction_T_max 1.00000
_exptl_absorpt_correction_T_min 0.91950
_exptl_absorpt_correction_type multi-scan
_exptl_absorpt_process_details
;
CrysAlisPro, Oxford Diffraction Ltd.,
Version 1.171.33.52 (release 06-11-2009 CrysAlis171 .NET)
(compiled Nov 6 2009,16:24:50)
Empirical absorption correction using spherical harmonics,
implemented in SCALE3 ABSPACK scaling algorithm.
;
_exptl_crystal_colour colorless
_exptl_crystal_density_diffrn 1.401
_exptl_crystal_density_method 'not measured'
_exptl_crystal_description plate
_exptl_crystal_F_000 688
_exptl_crystal_size_max 0.41
_exptl_crystal_size_mid 0.27
_exptl_crystal_size_min 0.06
_refine_diff_density_max 0.636
_refine_diff_density_min -0.524
_refine_diff_density_rms 0.068
_refine_ls_extinction_method none
_refine_ls_goodness_of_fit_ref 1.007
_refine_ls_hydrogen_treatment refall
_refine_ls_matrix_type full
_refine_ls_number_parameters 509
_refine_ls_number_reflns 15966
_refine_ls_number_restraints 0
_refine_ls_restrained_S_all 1.007
_refine_ls_R_factor_all 0.0783
_refine_ls_R_factor_gt 0.0397
_refine_ls_shift/su_max 0.003
_refine_ls_shift/su_mean 0.000
_refine_ls_structure_factor_coef Fsqd
_refine_ls_weighting_details 'calc w=1/[\s^2^(Fo^2^)+(0.0300P)^2^+0.0000P] where P=(Fo^2^+2Fc^2^)/3'
_refine_ls_weighting_scheme calc
_refine_ls_wR_factor_gt 0.0798
_refine_ls_wR_factor_ref 0.0841
_reflns_number_gt 9736
_reflns_number_total 15966
_reflns_threshold_expression >2sigma(I)
_cod_data_source_file c5nj00368g3.cif
_cod_data_source_block TS829
_cod_original_cell_volume 1566.40(8)
_cod_database_code 7054945

loop_
_symmetry_equiv_pos_as_xyz
'x, y, z'
'-x, -y, -z'

loop_
_atom_site_label
_atom_site_type_symbol
_atom_site_fract_x
_atom_site_fract_y
_atom_site_fract_z
_atom_site_U_iso_or_equiv
_atom_site_adp_type
_atom_site_occupancy
_atom_site_symmetry_multiplicity
_atom_site_calc_flag
S1B S 0.92930(2) 0.28498(3) 0.52330(2) 0.01480(5) Uani 1 1 d
S2B S 0.70302(3) 0.66459(3) 0.35426(2) 0.01921(6) Uani 1 1 d
O1B O 0.94535(7) 0.29748(8) 0.62136(6) 0.01879(15) Uani 1 1 d
O2B O 1.03554(6) 0.23134(8) 0.47453(6) 0.02009(16) Uani 1 1 d
N1B N 0.86643(9) 0.44497(10) 0.24135(8) 0.0244(2) Uani 1 1 d
N2B N 0.79299(8) 0.54010(9) 0.55423(7) 0.01785(18) Uani 1 1 d
H2B H 0.8520(12) 0.4800(14) 0.5982(10) 0.024(3) Uiso 1 1 d
C1B C 0.86347(9) 0.43830(10) 0.43091(8) 0.01550(19) Uani 1 1 d
C2B C 0.79262(9) 0.53828(10) 0.45691(8) 0.01546(19) Uani 1 1 d
C3B C 0.86530(9) 0.44508(10) 0.32504(8) 0.0169(2) Uani 1 1 d
C4B C 0.71087(11) 0.80524(11) 0.37841(10) 0.0215(2) Uani 1 1 d
H4BA H 0.6804(12) 0.8765(15) 0.3154(11) 0.028(4) Uiso 1 1 d
H4BB H 0.7961(14) 0.8042(15) 0.3873(11) 0.035(4) Uiso 1 1 d
H4BC H 0.6608(13) 0.8133(15) 0.4345(12) 0.032(4) Uiso 1 1 d
C5B C 0.81456(9) 0.19244(10) 0.54314(8) 0.01530(19) Uani 1 1 d
C6B C 0.70847(9) 0.21576(11) 0.60253(8) 0.01670(19) Uani 1 1 d
H6B H 0.6987(12) 0.2789(14) 0.6346(11) 0.028(4) Uiso 1 1 d
C7B C 0.61682(10) 0.14505(11) 0.61662(9) 0.0196(2) Uani 1 1 d
H7B H 0.5434(12) 0.1597(14) 0.6569(11) 0.028(4) Uiso 1 1 d
C8B C 0.63068(11) 0.05481(12) 0.57201(9) 0.0228(2) Uani 1 1 d
H8B H 0.5691(14) 0.0077(15) 0.5815(12) 0.039(4) Uiso 1 1 d
C9B C 0.73622(11) 0.03354(12) 0.51233(10) 0.0244(2) Uani 1 1 d
H9B H 0.7471(13) -0.0321(15) 0.4842(11) 0.037(4) Uiso 1 1 d
C10B C 0.82926(10) 0.10326(11) 0.49758(9) 0.0202(2) Uani 1 1 d
H10B H 0.9026(13) 0.0861(14) 0.4600(11) 0.031(4) Uiso 1 1 d
C11B C 0.68995(9) 0.59428(10) 0.60547(8) 0.01693(19) Uani 1 1 d
C12B C 0.71238(11) 0.65829(11) 0.66573(9) 0.0208(2) Uani 1 1 d
H12B H 0.7958(13) 0.6682(14) 0.6703(11) 0.030(4) Uiso 1 1 d
C13B C 0.61510(12) 0.70391(13) 0.72165(10) 0.0261(2) Uani 1 1 d
H13B H 0.6288(12) 0.7426(14) 0.7652(11) 0.026(4) Uiso 1 1 d
C14B C 0.49609(11) 0.68669(13) 0.71583(10) 0.0284(3) Uani 1 1 d
H14B H 0.4316(14) 0.7220(16) 0.7537(12) 0.044(4) Uiso 1 1 d
C15B C 0.47449(11) 0.62202(13) 0.65614(10) 0.0280(3) Uani 1 1 d
H15B H 0.3910(14) 0.6119(16) 0.6520(12) 0.045(4) Uiso 1 1 d
C16B C 0.57125(10) 0.57472(12) 0.60102(9) 0.0224(2) Uani 1 1 d
H16B H 0.5588(13) 0.5260(15) 0.5624(11) 0.032(4) Uiso 1 1 d
O2A O 0.53922(7) 0.66519(8) 0.05897(7) 0.02388(17) Uani 1 1 d
S1A S 0.42987(2) 0.72741(3) 0.09825(2) 0.01657(5) Uani 1 1 d
S2A S 0.23968(3) 1.11864(3) -0.08511(2) 0.02049(6) Uani 1 1 d
O1A O 0.43062(7) 0.73147(8) 0.20160(6) 0.01982(16) Uani 1 1 d
N1A N 0.48669(10) 0.92886(11) -0.18053(8) 0.0321(3) Uani 1 1 d
N2A N 0.26459(8) 0.96906(9) 0.12545(7) 0.01799(18) Uani 1 1 d
H2A H 0.3124(12) 0.9108(14) 0.1736(11) 0.024(4) Uiso 1 1 d
C1A C 0.38952(9) 0.88765(10) 0.00527(8) 0.0171(2) Uani 1 1 d
C2A C 0.30082(9) 0.98220(10) 0.02596(8) 0.01636(19) Uani 1 1 d
C3A C 0.44236(10) 0.91163(11) -0.09774(9) 0.0217(2) Uani 1 1 d
C4A C 0.20668(11) 1.25006(11) -0.04100(10) 0.0214(2) Uani 1 1 d
H4AA H 0.2139(12) 1.3239(15) -0.1053(11) 0.031(4) Uiso 1 1 d
H4AB H 0.1246(12) 1.2583(13) -0.0095(10) 0.023(3) Uiso 1 1 d
H4AC H 0.2684(13) 1.2363(14) 0.0064(11) 0.030(4) Uiso 1 1 d
C5A C 0.30556(9) 0.65542(10) 0.09565(8) 0.01671(19) Uani 1 1 d
C6A C 0.19938(10) 0.66996(11) 0.15737(9) 0.0189(2) Uani 1 1 d
H6A H 0.1962(12) 0.7146(14) 0.2022(11) 0.028(4) Uiso 1 1 d
C7A C 0.10091(10) 0.61568(12) 0.15204(10) 0.0233(2) Uani 1 1 d
H7A H 0.0296(12) 0.6236(13) 0.1938(10) 0.023(3) Uiso 1 1 d
C8A C 0.10902(11) 0.54884(13) 0.08729(10) 0.0266(3) Uani 1 1 d
H8A H 0.0415(13) 0.5127(14) 0.0814(11) 0.031(4) Uiso 1 1 d
C9A C 0.21495(12) 0.53588(13) 0.02546(10) 0.0269(2) Uani 1 1 d
H9A H 0.2219(13) 0.4890(15) -0.0208(11) 0.034(4) Uiso 1 1 d
C10A C 0.31432(11) 0.58956(12) 0.02963(9) 0.0227(2) Uani 1 1 d
H10A H 0.3890(14) 0.5791(15) -0.0131(12) 0.038(4) Uiso 1 1 d
C11A C 0.14914(9) 1.03267(10) 0.15597(8) 0.01650(19) Uani 1 1 d
C12A C 0.15138(10) 1.10193(11) 0.21737(9) 0.0199(2) Uani 1 1 d
H12A H 0.2313(12) 1.1031(13) 0.2400(10) 0.024(3) Uiso 1 1 d
C13A C 0.04043(11) 1.16613(12) 0.24526(10) 0.0237(2) Uani 1 1 d
H13A H 0.0404(12) 1.2130(15) 0.2864(11) 0.031(4) Uiso 1 1 d
C14A C -0.07201(11) 1.16117(13) 0.21159(10) 0.0260(2) Uani 1 1 d
H14A H -0.1500(13) 1.2126(15) 0.2261(11) 0.035(4) Uiso 1 1 d
C15A C -0.07328(11) 1.08902(13) 0.15219(10) 0.0268(3) Uani 1 1 d
H15A H -0.1526(14) 1.0900(15) 0.1278(12) 0.041(4) Uiso 1 1 d
C16A C 0.03719(10) 1.02262(12) 0.12514(9) 0.0211(2) Uani 1 1 d
H16A H 0.0350(12) 0.9695(14) 0.0875(11) 0.027(4) Uiso 1 1 d

loop_
_atom_site_aniso_label
_atom_site_aniso_U_11
_atom_site_aniso_U_22
_atom_site_aniso_U_33
_atom_site_aniso_U_23
_atom_site_aniso_U_13
_atom_site_aniso_U_12
S1B 0.01239(10) 0.01551(12) 0.01662(12) -0.00673(9) 0.00176(8) -0.00316(9)
S2B 0.02151(12) 0.01732(13) 0.01890(12) -0.00806(10) -0.00313(10) -0.00106(10)
O1B 0.0188(3) 0.0210(4) 0.0185(4) -0.0097(3) -0.0017(3) -0.0035(3)
O2B 0.0138(3) 0.0227(4) 0.0247(4) -0.0113(3) 0.0043(3) -0.0036(3)
N1B 0.0312(5) 0.0196(5) 0.0208(5) -0.0080(4) 0.0040(4) -0.0040(4)
N2B 0.0161(4) 0.0196(5) 0.0189(4) -0.0100(4) -0.0022(3) 0.0000(3)
C1B 0.0154(4) 0.0165(5) 0.0147(4) -0.0062(4) 0.0022(4) -0.0046(4)
C2B 0.0139(4) 0.0160(5) 0.0172(5) -0.0065(4) 0.0013(4) -0.0053(4)
C3B 0.0165(4) 0.0141(5) 0.0196(5) -0.0062(4) 0.0030(4) -0.0041(4)
C4B 0.0216(5) 0.0165(5) 0.0265(6) -0.0086(5) -0.0039(5) -0.0021(4)
C5B 0.0152(4) 0.0151(5) 0.0151(4) -0.0052(4) 0.0011(3) -0.0040(4)
C6B 0.0160(4) 0.0171(5) 0.0159(5) -0.0058(4) 0.0020(4) -0.0036(4)
C7B 0.0151(5) 0.0208(5) 0.0195(5) -0.0044(4) 0.0015(4) -0.0045(4)
C8B 0.0212(5) 0.0218(6) 0.0258(6) -0.0068(5) -0.0008(4) -0.0098(4)
C9B 0.0284(6) 0.0220(6) 0.0284(6) -0.0140(5) 0.0012(5) -0.0088(5)
C10B 0.0206(5) 0.0198(5) 0.0216(5) -0.0099(4) 0.0043(4) -0.0055(4)
C11B 0.0181(5) 0.0154(5) 0.0163(5) -0.0062(4) 0.0018(4) -0.0024(4)
C12B 0.0227(5) 0.0205(5) 0.0226(5) -0.0112(4) 0.0045(4) -0.0076(4)
C13B 0.0330(6) 0.0246(6) 0.0254(6) -0.0154(5) 0.0071(5) -0.0076(5)
C14B 0.0252(6) 0.0300(7) 0.0250(6) -0.0099(5) 0.0076(5) -0.0012(5)
C15B 0.0184(5) 0.0362(7) 0.0268(6) -0.0103(5) 0.0033(4) -0.0062(5)
C16B 0.0204(5) 0.0265(6) 0.0225(5) -0.0110(5) -0.0002(4) -0.0061(4)
O2A 0.0165(4) 0.0225(4) 0.0326(4) -0.0133(4) 0.0071(3) -0.0024(3)
S1A 0.01392(11) 0.01575(12) 0.01942(12) -0.00680(10) 0.00270(9) -0.00331(9)
S2A 0.02714(14) 0.01626(13) 0.01614(12) -0.00504(10) 0.00110(10) -0.00382(10)
O1A 0.0194(4) 0.0207(4) 0.0195(4) -0.0079(3) -0.0011(3) -0.0040(3)
N1A 0.0389(6) 0.0240(6) 0.0274(5) -0.0084(4) 0.0150(5) -0.0047(5)
N2A 0.0189(4) 0.0187(5) 0.0145(4) -0.0070(4) 0.0000(3) 0.0005(4)
C1A 0.0181(5) 0.0154(5) 0.0165(5) -0.0053(4) 0.0041(4) -0.0049(4)
C2A 0.0167(4) 0.0163(5) 0.0174(5) -0.0070(4) 0.0019(4) -0.0059(4)
C3A 0.0219(5) 0.0175(5) 0.0249(6) -0.0082(4) 0.0068(4) -0.0056(4)
C4A 0.0235(5) 0.0154(5) 0.0241(6) -0.0062(4) 0.0011(4) -0.0052(4)
C5A 0.0160(4) 0.0146(5) 0.0179(5) -0.0049(4) 0.0008(4) -0.0032(4)
C6A 0.0185(5) 0.0192(5) 0.0186(5) -0.0072(4) 0.0025(4) -0.0049(4)
C7A 0.0179(5) 0.0251(6) 0.0252(6) -0.0075(5) 0.0021(4) -0.0069(4)
C8A 0.0237(6) 0.0262(6) 0.0320(6) -0.0101(5) -0.0036(5) -0.0104(5)
C9A 0.0320(6) 0.0247(6) 0.0297(6) -0.0155(5) -0.0026(5) -0.0066(5)
C10A 0.0240(5) 0.0214(6) 0.0245(6) -0.0114(5) 0.0028(4) -0.0046(4)
C11A 0.0177(5) 0.0157(5) 0.0152(5) -0.0060(4) 0.0018(4) -0.0029(4)
C12A 0.0209(5) 0.0214(6) 0.0193(5) -0.0105(4) -0.0015(4) -0.0030(4)
C13A 0.0257(6) 0.0251(6) 0.0245(6) -0.0160(5) -0.0001(4) -0.0011(5)
C14A 0.0208(5) 0.0292(7) 0.0307(6) -0.0172(5) 0.0036(5) -0.0017(5)
C15A 0.0188(5) 0.0330(7) 0.0342(7) -0.0183(6) 0.0010(5) -0.0074(5)
C16A 0.0222(5) 0.0224(6) 0.0223(5) -0.0122(5) 0.0013(4) -0.0060(4)

loop_
_atom_type_symbol
_atom_type_description
_atom_type_scat_dispersion_real
_atom_type_scat_dispersion_imag
_atom_type_scat_source
C C 0.0033 0.0016 'International Tables Vol C Tables 4.2.6.8 and 6.1.1.4'
H H 0.0000 0.0000 'International Tables Vol C Tables 4.2.6.8 and 6.1.1.4'
N N 0.0061 0.0033 'International Tables Vol C Tables 4.2.6.8 and 6.1.1.4'
O O 0.0106 0.0060 'International Tables Vol C Tables 4.2.6.8 and 6.1.1.4'
S S 0.1246 0.1234 'International Tables Vol C Tables 4.2.6.8 and 6.1.1.4'

loop_
_geom_angle_atom_site_label_1
_geom_angle_atom_site_label_2
_geom_angle_atom_site_label_3
_geom_angle
O2B S1B O1B 118.89(5)
O2B S1B C1B 108.40(5)
O1B S1B C1B 107.73(5)
O2B S1B C5B 107.72(5)
O1B S1B C5B 108.96(5)
C1B S1B C5B 104.17(5)
C2B S2B C4B 102.84(5)
C2B N2B C11B 126.07(9)
C2B N2B H2B 115.3(9)
C11B N2B H2B 115.2(8)
C2B C1B C3B 120.49(9)
C2B C1B S1B 124.85(8)
C3B C1B S1B 113.40(8)
N2B C2B C1B 122.87(10)
N2B C2B S2B 121.22(8)
C1B C2B S2B 115.91(8)
N1B C3B C1B 177.02(11)
S2B C4B H4BA 104.7(9)
S2B C4B H4BB 108.7(9)
H4BA C4B H4BB 109.3(12)
S2B C4B H4BC 113.6(9)
H4BA C4B H4BC 107.8(12)
H4BB C4B H4BC 112.4(12)
C10B C5B C6B 121.91(10)
C10B C5B S1B 119.99(8)
C6B C5B S1B 118.07(8)
C7B C6B C5B 118.32(11)
C7B C6B H6B 120.2(8)
C5B C6B H6B 121.5(8)
C8B C7B C6B 120.38(10)
C8B C7B H7B 120.0(8)
C6B C7B H7B 119.6(9)
C7B C8B C9B 120.63(10)
C7B C8B H8B 120.2(10)
C9B C8B H8B 119.2(10)
C8B C9B C10B 119.81(11)
C8B C9B H9B 120.3(9)
C10B C9B H9B 119.9(9)
C5B C10B C9B 118.95(10)
C5B C10B H10B 121.1(9)
C9B C10B H10B 119.9(9)
C12B C11B C16B 120.54(10)
C12B C11B N2B 118.73(9)
C16B C11B N2B 120.56(10)
C11B C12B C13B 119.56(11)
C11B C12B H12B 119.6(9)
C13B C12B H12B 120.8(8)
C14B C13B C12B 120.06(12)
C14B C13B H13B 119.0(8)
C12B C13B H13B 120.9(8)
C15B C14B C13B 120.09(11)
C15B C14B H14B 122.7(9)
C13B C14B H14B 117.2(9)
C14B C15B C16B 120.31(11)
C14B C15B H15B 119.2(10)
C16B C15B H15B 120.5(10)
C15B C16B C11B 119.42(11)
C15B C16B H16B 121.4(8)
C11B C16B H16B 119.2(8)
O2A S1A O1A 119.88(5)
O2A S1A C1A 107.73(5)
O1A S1A C1A 107.49(5)
O2A S1A C5A 107.95(5)
O1A S1A C5A 108.16(5)
C1A S1A C5A 104.61(5)
C2A S2A C4A 104.95(5)
C2A N2A C11A 126.16(9)
C2A N2A H2A 114.5(9)
C11A N2A H2A 118.9(9)
C2A C1A C3A 121.27(10)
C2A C1A S1A 123.08(8)
C3A C1A S1A 115.24(8)
N2A C2A C1A 121.93(10)
N2A C2A S2A 121.98(8)
C1A C2A S2A 116.09(8)
N1A C3A C1A 178.72(14)
S2A C4A H4AA 103.0(9)
S2A C4A H4AB 111.5(8)
H4AA C4A H4AB 111.9(12)
S2A C4A H4AC 108.3(9)
H4AA C4A H4AC 109.9(12)
H4AB C4A H4AC 111.9(11)
C10A C5A C6A 121.66(10)
C10A C5A S1A 119.09(8)
C6A C5A S1A 119.22(9)
C7A C6A C5A 118.44(11)
C7A C6A H6A 121.6(8)
C5A C6A H6A 119.9(8)
C8A C7A C6A 120.41(11)
C8A C7A H7A 120.3(8)
C6A C7A H7A 119.3(8)
C7A C8A C9A 120.63(11)
C7A C8A H8A 121.5(9)
C9A C8A H8A 117.9(9)
C8A C9A C10A 119.80(12)
C8A C9A H9A 121.5(8)
C10A C9A H9A 118.7(8)
C5A C10A C9A 119.05(11)
C5A C10A H10A 121.4(9)
C9A C10A H10A 119.5(9)
C12A C11A C16A 120.91(10)
C12A C11A N2A 119.07(9)
C16A C11A N2A 120.01(10)
C11A C12A C13A 119.49(10)
C11A C12A H12A 118.3(8)
C13A C12A H12A 122.2(8)
C12A C13A C14A 120.27(11)
C12A C13A H13A 120.5(9)
C14A C13A H13A 119.2(9)
C15A C14A C13A 119.72(11)
C15A C14A H14A 120.0(9)
C13A C14A H14A 120.2(9)
C14A C15A C16A 120.54(11)
C14A C15A H15A 117.7(9)
C16A C15A H15A 121.7(9)
C11A C16A C15A 118.99(11)
C11A C16A H16A 121.2(8)
C15A C16A H16A 119.8(8)

loop_
_geom_bond_atom_site_label_1
_geom_bond_atom_site_label_2
_geom_bond_distance
S1B O2B 1.4369(8)
S1B O1B 1.4469(8)
S1B C1B 1.7522(11)
S1B C5B 1.7681(10)
S2B C2B 1.7531(11)
S2B C4B 1.8072(12)
N1B C3B 1.1517(14)
N2B C2B 1.3492(14)
N2B C11B 1.4358(14)
N2B H2B 0.900(14)
C1B C2B 1.3957(15)
C1B C3B 1.4262(15)
C4B H4BA 0.949(14)
C4B H4BB 0.959(15)
C4B H4BC 0.928(15)
C5B C10B 1.3818(16)
C5B C6B 1.3994(14)
C6B C7B 1.3905(15)
C6B H6B 0.978(15)
C7B C8B 1.3842(17)
C7B H7B 0.958(14)
C8B C9B 1.3917(17)
C8B H8B 0.931(15)
C9B C10B 1.3940(16)
C9B H9B 0.963(16)
C10B H10B 0.943(14)
C11B C12B 1.3848(16)
C11B C16B 1.3913(15)
C12B C13B 1.3904(17)
C12B H12B 0.965(13)
C13B C14B 1.3882(18)
C13B H13B 0.921(14)
C14B C15B 1.3813(19)
C14B H14B 0.955(16)
C15B C16B 1.3884(17)
C15B H15B 0.966(15)
C16B H16B 0.954(15)
O2A S1A 1.4362(8)
S1A O1A 1.4436(8)
S1A C1A 1.7583(11)
S1A C5A 1.7681(10)
S2A C2A 1.7492(11)
S2A C4A 1.8059(13)
N1A C3A 1.1515(14)
N2A C2A 1.3445(13)
N2A C11A 1.4372(14)
N2A H2A 0.850(14)
C1A C2A 1.3967(15)
C1A C3A 1.4198(15)
C4A H4AA 0.960(15)
C4A H4AB 0.967(13)
C4A H4AC 0.935(14)
C5A C10A 1.3873(16)
C5A C6A 1.3973(15)
C6A C7A 1.3936(15)
C6A H6A 0.945(14)
C7A C8A 1.3821(18)
C7A H7A 0.938(13)
C8A C9A 1.3928(18)
C8A H8A 0.958(14)
C9A C10A 1.3930(17)
C9A H9A 0.978(15)
C10A H10A 0.978(15)
C11A C12A 1.3845(15)
C11A C16A 1.3910(15)
C12A C13A 1.3887(16)
C12A H12A 0.970(13)
C13A C14A 1.3901(17)
C13A H13A 0.928(15)
C14A C15A 1.3870(18)
C14A H14A 0.983(15)
C15A C16A 1.3917(17)
C15A H15A 0.966(15)
C16A H16A 0.956(14)

loop_
_geom_hbond_atom_site_label_D
_geom_hbond_atom_site_label_H
_geom_hbond_atom_site_label_A
_geom_hbond_distance_DH
_geom_hbond_distance_HA
_geom_hbond_distance_DA
_geom_hbond_angle_DHA
N2A H2A O1A 0.850(14) 2.095(14) 2.7931(13) 139.1(12)
N2B H2B O1B 0.900(14) 2.040(14) 2.7654(12) 136.8(12)

loop_
_geom_torsion_atom_site_label_1
_geom_torsion_atom_site_label_2
_geom_torsion_atom_site_label_3
_geom_torsion_atom_site_label_4
_geom_torsion
O2B S1B C1B C2B -154.46(8)
O1B S1B C1B C2B -24.60(10)
C5B S1B C1B C2B 91.03(9)
O2B S1B C1B C3B 38.39(9)
O1B S1B C1B C3B 168.25(7)
C5B S1B C1B C3B -76.12(8)
C11B N2B C2B C1B -147.36(10)
C11B N2B C2B S2B 33.46(14)
C3B C1B C2B N2B -176.21(9)
S1B C1B C2B N2B 17.50(14)
C3B C1B C2B S2B 3.02(13)
S1B C1B C2B S2B -163.28(6)
C4B S2B C2B N2B 35.28(9)
C4B S2B C2B C1B -143.96(8)
C2B C1B C3B N1B -138(2)
S1B C1B C3B N1B 30(2)
O2B S1B C5B C10B -10.44(10)
O1B S1B C5B C10B -140.69(9)
C1B S1B C5B C10B 104.55(9)
O2B S1B C5B C6B 171.67(8)
O1B S1B C5B C6B 41.42(10)
C1B S1B C5B C6B -73.34(9)
C10B C5B C6B C7B 0.91(16)
S1B C5B C6B C7B 178.75(8)
C5B C6B C7B C8B -0.48(16)
C6B C7B C8B C9B -0.10(18)
C7B C8B C9B C10B 0.28(18)
C6B C5B C10B C9B -0.74(17)
S1B C5B C10B C9B -178.54(9)
C8B C9B C10B C5B 0.14(18)
C2B N2B C11B C12B -142.03(11)
C2B N2B C11B C16B 42.59(16)
C16B C11B C12B C13B -0.37(17)
N2B C11B C12B C13B -175.75(10)
C11B C12B C13B C14B -0.82(18)
C12B C13B C14B C15B 1.3(2)
C13B C14B C15B C16B -0.5(2)
C14B C15B C16B C11B -0.71(19)
C12B C11B C16B C15B 1.14(18)
N2B C11B C16B C15B 176.43(11)
O2A S1A C1A C2A -168.76(9)
O1A S1A C1A C2A -38.28(10)
C5A S1A C1A C2A 76.55(10)
O2A S1A C1A C3A 18.51(10)
O1A S1A C1A C3A 148.99(8)
C5A S1A C1A C3A -96.19(9)
C11A N2A C2A C1A -156.88(10)
C11A N2A C2A S2A 23.12(15)
C3A C1A C2A N2A -169.16(10)
S1A C1A C2A N2A 18.53(15)
C3A C1A C2A S2A 10.84(14)
S1A C1A C2A S2A -161.47(6)
C4A S2A C2A N2A 32.13(10)
C4A S2A C2A C1A -147.87(8)
C2A C1A C3A N1A 175(100)
S1A C1A C3A N1A -12(6)
O2A S1A C5A C10A -20.89(11)
O1A S1A C5A C10A -152.00(9)
C1A S1A C5A C10A 93.65(10)
O2A S1A C5A C6A 161.23(9)
O1A S1A C5A C6A 30.12(10)
C1A S1A C5A C6A -84.23(10)
C10A C5A C6A C7A 0.39(17)
S1A C5A C6A C7A 178.21(9)
C5A C6A C7A C8A 0.21(17)
C6A C7A C8A C9A -0.74(19)
C7A C8A C9A C10A 0.7(2)
C6A C5A C10A C9A -0.45(18)
S1A C5A C10A C9A -178.27(9)
C8A C9A C10A C5A -0.09(19)
C2A N2A C11A C12A -126.51(12)
C2A N2A C11A C16A 54.41(15)
C16A C11A C12A C13A -2.36(17)
N2A C11A C12A C13A 178.56(10)
C11A C12A C13A C14A -0.16(18)
C12A C13A C14A C15A 1.65(19)
C13A C14A C15A C16A -0.6(2)
C12A C11A C16A C15A 3.34(17)
N2A C11A C16A C15A -177.59(10)
C14A C15A C16A C11A -1.82(19)
